data_4031885
loop_
_publ_author_name
'Saglam, Mehmet F.'
'Alborzi, Ali R.'
'Payne, Alan D.'
'Willis, Anthony C.'
'Paddon-Row, Michael N'
'Sherburn, Michael S.'

_publ_section_title
;
 Synthesis and Diels-Alder Reactivity of Substituted [4]Dendralenes.
;
_journal_issue 4
_journal_name_full 'The Journal of organic chemistry'
_journal_page_first 1461
_journal_page_last 1475
_journal_paper_doi 10.1021/acs.joc.5b02583
_journal_volume 81
_journal_year 2016
_chemical_compound_source local
_chemical_formula_moiety 'C24 H27 N3 O6, C H Cl3'
_chemical_formula_sum 'C25 H28 Cl3 N3 O6'
_chemical_formula_weight 572.87
_space_group_IT_number 9
_symmetry_cell_setting monoclinic
_symmetry_space_group_name_Hall 'C -2yc'
_symmetry_space_group_name_H-M 'C 1 c 1'
_atom_sites_solution_hydrogens geom
_atom_sites_solution_primary direct
_audit_creation_date 08-06-13
_audit_creation_method CRYSTALS_ver_12.85
_audit_update_record
;
2008-06-13 - Report on C25 H28.00 Cl3 N3 O6
             by Anthony C. Willis
             for Ali Reza Alborzi and Mick Sherburn
2008-06-13 - passes checkcif tests with minor warnings
2015-09-01 - CCDC version
;
_cell_angle_alpha 90
_cell_angle_beta 91.0006(11)
_cell_angle_gamma 90
_cell_formula_units_Z 4
_cell_length_a 13.2299(2)
_cell_length_b 13.6070(2)
_cell_length_c 14.5131(3)
_cell_measurement_reflns_used 17353
_cell_measurement_temperature 200
_cell_measurement_theta_max 27.5
_cell_measurement_theta_min 2.6
_cell_volume 2612.24(8)
_computing_cell_refinement 'DENZO/SCALEPACK (Otwinowski & Minor, 1997)'
_computing_data_collection 'COLLECT (Nonius, 1997-2001).'
_computing_data_reduction 'DENZO/SCALEPACK (Otwinowski & Minor, 1997)'
_computing_molecular_graphics
; 
ORTEP-II (Johnson 1976) in teXsan (MSC, 1992-1997)
;
_computing_publication_material 'CRYSTALS (Betteridge et al., 2003)'
_computing_structure_refinement 'CRYSTALS (Betteridge et al., 2003)'
_computing_structure_solution 'SIR92 (Altomare et al., 1994)'
_diffrn_ambient_temperature 200
_diffrn_measured_fraction_theta_full 0.996
_diffrn_measured_fraction_theta_max 0.996
_diffrn_measurement_device 'Nonius KappaCCD'
_diffrn_measurement_device_type Area
_diffrn_measurement_method ' \f and \w scans with CCD '
_diffrn_radiation_monochromator graphite
_diffrn_radiation_type 'Mo K\a'
_diffrn_radiation_wavelength 0.71073
_diffrn_reflns_av_R_equivalents 0.033
_diffrn_reflns_limit_h_max 17
_diffrn_reflns_limit_h_min -17
_diffrn_reflns_limit_k_max 17
_diffrn_reflns_limit_k_min -17
_diffrn_reflns_limit_l_max 18
_diffrn_reflns_limit_l_min -18
_diffrn_reflns_number 27589
_diffrn_reflns_theta_full 27.505
_diffrn_reflns_theta_max 27.505
_diffrn_reflns_theta_min 2.551
_diffrn_standards_number 0
_exptl_absorpt_coefficient_mu 0.397
_exptl_absorpt_correction_T_max 0.945
_exptl_absorpt_correction_T_min 0.885
_exptl_absorpt_correction_type integration
_exptl_absorpt_process_details
;
via Gaussian method (Coppens, 1970) implemented in maXus (2000)
;
_exptl_crystal_colour colourless
_exptl_crystal_density_diffrn 1.457
_exptl_crystal_density_method 'not measured'
_exptl_crystal_description block
_exptl_crystal_F_000 1191.999
_exptl_crystal_size_max 0.35
_exptl_crystal_size_mid 0.25
_exptl_crystal_size_min 0.22
_refine_diff_density_max 0.38
_refine_diff_density_min -0.38
_refine_ls_abs_structure_details 'Flack (1983), 2905 Friedel-pairs'
_refine_ls_abs_structure_Flack -0.03(6)
_refine_ls_extinction_method None
_refine_ls_goodness_of_fit_ref 1.0363
_refine_ls_hydrogen_treatment noref
_refine_ls_matrix_type full
_refine_ls_number_parameters 366
_refine_ls_number_reflns 5896
_refine_ls_number_restraints 44
_refine_ls_R_factor_all 0.0480
_refine_ls_R_factor_gt 0.0422
_refine_ls_shift/su_max 0.036433
_refine_ls_structure_factor_coef Fsqd
_refine_ls_weighting_details
;
 Method= Modified Sheldrick 
 w=1/[\s^2^(F^2^) + ( 0.06P)^2^ + 1.09P] 
 ,where P=(max(Fo^2^,0) + 2Fc^2^)/3 
;
_refine_ls_weighting_scheme calc
_refine_ls_wR_factor_all 0.1106
_refine_ls_wR_factor_gt 0.1074
_refine_ls_wR_factor_ref 0.1106
_reflns_limit_h_max 17
_reflns_limit_h_min -17
_reflns_limit_k_max 17
_reflns_limit_k_min 0
_reflns_limit_l_max 18
_reflns_limit_l_min -18
_reflns_number_gt 5203
_reflns_number_total 5906
_reflns_threshold_expression I>2.0\s(I)
_oxford_diffrn_Wilson_B_factor 3.52
_oxford_diffrn_Wilson_scale 3.93
_oxford_refine_ls_r_factor_ref 0.0480
_oxford_refine_ls_scale 0.6186(14)
_oxford_reflns_number_all 5896
_oxford_reflns_threshold_expression_ref I>-10.0\s(I)
_oxford_structure_analysis_title '6130921 she0818'
_cod_data_source_file jo5b02583_si_001.cif
_cod_data_source_block compound_60
_cod_depositor_comments
;
The following automatic conversions were performed:

'_symmetry_cell_setting' value 'Monoclinic' changed to 'monoclinic'
according to
/usr/data/users/saulius/crontab/automatic-downloads/current/ACS/lib/dictionaries/cif_core.dic
dictionary named 'cif_core.dic' version 2.4.2 from 2011-04-26.

Automatic conversion script
Id: cif_fix_values 4268 2015-11-12 08:31:59Z antanas 
;
_cod_original_sg_symbol_H-M 'C 1 c 1 '
_cod_database_code 4031885

loop_
_symmetry_equiv_pos_as_xyz
x,y,z
x+1/2,y+1/2,z
x,-y,z+1/2
x+1/2,-y+1/2,z+1/2

loop_
_atom_site_label
_atom_site_type_symbol
_atom_site_fract_x
_atom_site_fract_y
_atom_site_fract_z
_atom_site_U_iso_or_equiv
_atom_site_occupancy
_atom_site_adp_type
_atom_site_refinement_flags_posn
_atom_site_refinement_flags_adp
_atom_site_refinement_flags_occupancy
Cl51 Cl 0.34853(14) 0.29997(16) 0.27514(12) 0.0933 0.800(3) Uani . U P
Cl52 Cl 0.41247(16) 0.24408(9) 0.09581(12) 0.0908 0.800(3) Uani . U P
Cl53 Cl 0.53795(12) 0.36451(10) 0.21123(15) 0.0919 0.800(3) Uani . U P
Cl54 Cl 0.3546(6) 0.2176(9) 0.2344(8) 0.1517 0.200(3) Uani D U P
Cl55 Cl 0.5155(9) 0.2483(8) 0.1320(6) 0.1540 0.200(3) Uani D U P
Cl56 Cl 0.4616(11) 0.3687(9) 0.2883(8) 0.1941 0.200(3) Uani D U P
O17 O 0.61434(19) 0.80851(15) -0.13556(16) 0.0556 1.0000 Uani . . .
O21 O 0.46390(18) 1.09427(12) -0.05701(15) 0.0464 1.0000 Uani . . .
O23 O 0.22848(17) 0.82384(16) 0.01436(18) 0.0584 1.0000 Uani . . .
O27 O 0.30577(19) 0.55086(14) 0.17956(16) 0.0500 1.0000 Uani . . .
O29 O 0.5070(2) 0.4982(2) 0.50403(18) 0.0787 1.0000 Uani . . .
O33 O 0.75790(18) 0.53054(15) 0.29637(17) 0.0537 1.0000 Uani . . .
N18 N 0.54794(17) 0.96054(14) -0.11386(15) 0.0327 1.0000 Uani . . .
N24 N 0.27068(19) 0.67698(17) 0.07987(17) 0.0432 1.0000 Uani . . .
N30 N 0.6417(2) 0.49729(15) 0.40760(16) 0.0411 1.0000 Uani . . .
C1 C 0.49153(19) 0.83663(15) -0.01450(17) 0.0295 1.0000 Uani . . .
C2 C 0.42504(19) 0.92817(16) -0.00344(17) 0.0305 1.0000 Uani . . .
C3 C 0.4033(2) 0.95791(16) 0.09655(18) 0.0329 1.0000 Uani . . .
C4 C 0.40185(18) 0.87161(15) 0.16472(17) 0.0288 1.0000 Uani . . .
C5 C 0.29889(18) 0.81627(18) 0.17176(18) 0.0354 1.0000 Uani . . .
C6 C 0.30941(19) 0.72329(18) 0.23231(18) 0.0339 1.0000 Uani . . .
C7 C 0.41176(18) 0.71887(17) 0.28550(17) 0.0312 1.0000 Uani . . .
C8 C 0.4241(2) 0.62968(19) 0.34877(18) 0.0378 1.0000 Uani . . .
C9 C 0.53047(19) 0.63144(18) 0.39260(17) 0.0362 1.0000 Uani . . .
C10 C 0.61516(19) 0.64117(16) 0.32107(17) 0.0320 1.0000 Uani . . .
C11 C 0.57508(19) 0.64755(15) 0.22083(16) 0.0297 1.0000 Uani . . .
C12 C 0.49443(18) 0.72580(15) 0.21458(16) 0.0266 1.0000 Uani . . .
C13 C 0.48703(17) 0.79808(15) 0.15239(16) 0.0261 1.0000 Uani . . .
C14 C 0.55648(18) 0.80992(15) 0.07125(16) 0.0275 1.0000 Uani . . .
C15 C 0.64208(19) 0.88342(19) 0.09026(18) 0.0381 1.0000 Uani . . .
C16 C 0.5581(2) 0.86252(18) -0.09501(17) 0.0350 1.0000 Uani . . .
C19 C 0.6051(2) 1.0106(2) -0.18530(19) 0.0439 1.0000 Uani . . .
C20 C 0.4781(2) 1.00707(17) -0.05800(18) 0.0324 1.0000 Uani . . .
C22 C 0.26069(19) 0.7776(2) 0.0801(2) 0.0411 1.0000 Uani . . .
C25 C 0.2493(3) 0.6155(3) -0.0009(2) 0.0678 1.0000 Uani . . .
C26 C 0.29728(18) 0.63881(19) 0.16528(18) 0.0373 1.0000 Uani . . .
C28 C 0.5550(2) 0.5368(2) 0.4428(2) 0.0473 1.0000 Uani . . .
C31 C 0.6900(3) 0.40847(19) 0.4440(2) 0.0556 1.0000 Uani . . .
C32 C 0.6815(2) 0.55236(17) 0.33717(18) 0.0383 1.0000 Uani . . .
C50 C 0.4146(5) 0.3390(3) 0.1772(4) 0.0560 0.800(3) Uani . . P
C51 C 0.4229(17) 0.3162(15) 0.1862(15) 0.0560 0.200(3) Uani D . P
H11 H 0.4504 0.7784 -0.0322 0.0334 1.0000 Uiso R . .
H21 H 0.3598 0.9170 -0.0377 0.0340 1.0000 Uiso R . .
H31 H 0.4574 1.0040 0.1155 0.0388 1.0000 Uiso R . .
H32 H 0.3388 0.9919 0.0977 0.0386 1.0000 Uiso R . .
H41 H 0.4125 0.9010 0.2273 0.0335 1.0000 Uiso R . .
H51 H 0.2477 0.8596 0.1978 0.0404 1.0000 Uiso R . .
H61 H 0.2529 0.7186 0.2775 0.0397 1.0000 Uiso R . .
H71 H 0.4177 0.7792 0.3245 0.0365 1.0000 Uiso R . .
H81 H 0.3742 0.6323 0.3991 0.0453 1.0000 Uiso R . .
H82 H 0.4142 0.5665 0.3142 0.0432 1.0000 Uiso R . .
H91 H 0.5364 0.6869 0.4371 0.0416 1.0000 Uiso R . .
H101 H 0.6547 0.6969 0.3353 0.0357 1.0000 Uiso R . .
H111 H 0.6298 0.6645 0.1809 0.0350 1.0000 Uiso R . .
H112 H 0.5476 0.5816 0.2023 0.0348 1.0000 Uiso R . .
H141 H 0.5864 0.7459 0.0601 0.0337 1.0000 Uiso R . .
H151 H 0.6803 0.8629 0.1454 0.0555 1.0000 Uiso R . .
H152 H 0.6149 0.9506 0.0976 0.0554 1.0000 Uiso R . .
H153 H 0.6870 0.8835 0.0385 0.0553 1.0000 Uiso R . .
H191 H 0.5912 1.0821 -0.1806 0.0652 1.0000 Uiso R . .
H192 H 0.6767 0.9970 -0.1759 0.0648 1.0000 Uiso R . .
H193 H 0.5808 0.9831 -0.2451 0.0662 1.0000 Uiso R . .
H251 H 0.2432 0.6539 -0.0555 0.1016 1.0000 Uiso R . .
H252 H 0.3021 0.5652 -0.0081 0.1021 1.0000 Uiso R . .
H253 H 0.1881 0.5802 0.0030 0.1012 1.0000 Uiso R . .
H311 H 0.7591 0.4089 0.4236 0.0828 1.0000 Uiso R . .
H312 H 0.6902 0.4137 0.5101 0.0823 1.0000 Uiso R . .
H313 H 0.6544 0.3491 0.4238 0.0814 1.0000 Uiso R . .
H501 H 0.3810 0.3928 0.1434 0.0827 0.800 Uiso R . .
H511 H 0.3829 0.3592 0.1433 0.0827 0.200 Uiso R . .

loop_
_atom_site_aniso_label
_atom_site_aniso_U_11
_atom_site_aniso_U_22
_atom_site_aniso_U_33
_atom_site_aniso_U_23
_atom_site_aniso_U_13
_atom_site_aniso_U_12
Cl51 0.0625(7) 0.1652(16) 0.0529(6) 0.0223(8) 0.0195(5) 0.0111(8)
Cl52 0.1493(14) 0.0525(6) 0.0716(8) -0.0161(5) 0.0261(8) -0.0124(7)
Cl53 0.0499(6) 0.0841(8) 0.1413(13) 0.0178(8) -0.0144(7) -0.0075(5)
Cl54 0.085(4) 0.170(8) 0.201(9) 0.022(7) 0.045(5) -0.003(5)
Cl55 0.178(8) 0.173(8) 0.113(6) 0.014(5) 0.052(6) 0.021(6)
Cl56 0.240(11) 0.167(8) 0.174(9) 0.015(7) -0.044(9) 0.029(8)
O17 0.0751(14) 0.0495(11) 0.0433(10) 0.0090(8) 0.0310(10) 0.0240(9)
O21 0.0614(11) 0.0309(8) 0.0471(10) 0.0081(7) 0.0092(9) 0.0082(8)
O23 0.0432(10) 0.0718(13) 0.0595(13) 0.0263(11) -0.0191(9) -0.0144(10)
O27 0.0574(11) 0.0444(10) 0.0479(10) 0.0058(8) -0.0085(9) -0.0152(9)
O29 0.0645(14) 0.112(2) 0.0599(14) 0.0504(14) 0.0052(11) -0.0128(13)
O33 0.0550(11) 0.0542(11) 0.0522(11) 0.0138(9) 0.0066(9) 0.0158(9)
N18 0.0362(10) 0.0359(10) 0.0262(9) 0.0062(7) 0.0056(7) 0.0029(8)
N24 0.0431(11) 0.0515(13) 0.0348(11) 0.0064(9) -0.0077(8) -0.0216(9)
N30 0.0537(12) 0.0326(10) 0.0366(10) 0.0095(8) -0.0087(9) -0.0086(9)
C1 0.0319(10) 0.0311(10) 0.0256(10) -0.0003(8) 0.0048(8) -0.0004(8)
C2 0.0276(9) 0.0322(10) 0.0317(10) 0.0022(9) 0.0020(8) 0.0030(8)
C3 0.0330(10) 0.0303(10) 0.0355(11) -0.0024(9) 0.0074(9) 0.0062(9)
C4 0.0282(10) 0.0307(10) 0.0276(10) -0.0026(8) 0.0061(7) 0.0005(8)
C5 0.0244(10) 0.0458(12) 0.0362(12) 0.0041(10) 0.0060(9) 0.0012(9)
C6 0.0254(10) 0.0455(13) 0.0310(11) 0.0021(9) 0.0074(8) -0.0058(9)
C7 0.0317(10) 0.0383(11) 0.0238(9) 0.0010(8) 0.0039(8) -0.0068(9)
C8 0.0354(12) 0.0490(13) 0.0290(11) 0.0081(10) 0.0025(9) -0.0110(10)
C9 0.0387(12) 0.0450(12) 0.0249(10) 0.0031(9) 0.0011(9) -0.0075(10)
C10 0.0367(11) 0.0316(10) 0.0276(10) 0.0039(8) -0.0021(8) -0.0059(9)
C11 0.0342(10) 0.0310(10) 0.0240(10) 0.0032(8) 0.0034(8) -0.0011(9)
C12 0.0262(9) 0.0306(10) 0.0231(9) -0.0036(8) 0.0018(7) -0.0050(8)
C13 0.0239(9) 0.0297(9) 0.0247(9) -0.0016(8) 0.0036(7) -0.0023(8)
C14 0.0281(10) 0.0291(10) 0.0255(10) 0.0041(8) 0.0071(7) 0.0041(8)
C15 0.0301(11) 0.0498(13) 0.0344(11) 0.0052(10) 0.0045(9) -0.0089(10)
C16 0.0399(12) 0.0410(12) 0.0242(10) 0.0039(9) 0.0077(9) 0.0043(9)
C19 0.0488(14) 0.0501(14) 0.0330(12) 0.0138(10) 0.0112(10) 0.0000(11)
C20 0.0344(10) 0.0349(11) 0.0279(10) 0.0037(8) -0.0010(8) 0.0029(9)
C22 0.0232(10) 0.0574(15) 0.0426(13) 0.0107(11) -0.0045(9) -0.0097(10)
C25 0.093(2) 0.071(2) 0.0384(14) 0.0019(14) -0.0189(15) -0.0405(19)
C26 0.0298(11) 0.0473(13) 0.0348(12) 0.0042(10) -0.0008(9) -0.0120(10)
C28 0.0503(14) 0.0580(16) 0.0334(12) 0.0151(11) -0.0056(11) -0.0139(13)
C31 0.0755(19) 0.0348(13) 0.0559(16) 0.0188(12) -0.0156(15) -0.0086(12)
C32 0.0467(14) 0.0350(12) 0.0329(12) 0.0034(9) -0.0076(10) -0.0048(10)
C50 0.058(2) 0.052(3) 0.059(2) -0.002(2) 0.0101(17) 0.000(2)
C51 0.058(2) 0.052(3) 0.059(2) -0.002(2) 0.0101(17) 0.000(2)

loop_
_atom_type_symbol
_atom_type_scat_dispersion_real
_atom_type_scat_dispersion_imag
_atom_type_scat_Cromer_Mann_a1
_atom_type_scat_Cromer_Mann_b1
_atom_type_scat_Cromer_Mann_a2
_atom_type_scat_Cromer_Mann_b2
_atom_type_scat_Cromer_Mann_a3
_atom_type_scat_Cromer_Mann_b3
_atom_type_scat_Cromer_Mann_a4
_atom_type_scat_Cromer_Mann_b4
_atom_type_scat_Cromer_Mann_c
_atom_type_scat_source
C 0.0033 0.0016 2.3100 20.8439 1.0200 10.2075 1.5886 0.5687 0.8650 51.6512 0.2156 'International Tables Vol C 4.2.6.8 and 6.1.1.4'
H 0.0000 0.0000 0.4930 10.5109 0.3229 26.1257 0.1402 3.1424 0.0408 57.7998 0.0030 'International Tables Vol C 4.2.6.8 and 6.1.1.4'
Cl 0.1484 0.1585 11.4604 0.0104 7.1964 1.1662 6.2556 18.5194 1.6455 47.7784 -9.5574 'International Tables Vol C 4.2.6.8 and 6.1.1.4'
N 0.0061 0.0033 12.2126 0.0057 3.1322 9.8933 2.0125 28.9975 1.1663 0.5826 -11.5290 'International Tables Vol C 4.2.6.8 and 6.1.1.4'
O 0.0106 0.0060 3.0485 13.2771 2.2868 5.7011 1.5463 0.3239 0.8670 32.9089 0.2508 'International Tables Vol C 4.2.6.8 and 6.1.1.4'

loop_
_exptl_crystal_face_index_h
_exptl_crystal_face_index_k
_exptl_crystal_face_index_l
_exptl_crystal_face_perp_dist
-4 0 1 0.069
8 -6 -7 0.104
7 10 -9 0.145
3 1 4 0.046
-1 -4 2 0.207
-5 -4 -5 0.158

loop_
_geom_angle_atom_site_label_1
_geom_angle_atom_site_label_2
_geom_angle_atom_site_label_3
_geom_angle
_geom_angle_publ_flag
C16 N18 C19 123.1(2) yes
C16 N18 C20 113.02(18) yes
C19 N18 C20 123.9(2) yes
C22 N24 C25 123.6(2) yes
C22 N24 C26 113.3(2) yes
C25 N24 C26 123.1(2) yes
C28 N30 C31 123.5(2) yes
C28 N30 C32 113.3(2) yes
C31 N30 C32 123.1(2) yes
C2 C1 C14 114.76(17) yes
C2 C1 C16 103.51(17) yes
C14 C1 C16 110.68(17) yes
C2 C1 H11 111.2 no
C14 C1 H11 108.4 no
C16 C1 H11 108.0 no
C1 C2 C3 115.39(18) yes
C1 C2 C20 104.41(17) yes
C3 C2 C20 113.74(18) yes
C1 C2 H21 108.5 no
C3 C2 H21 109.6 no
C20 C2 H21 104.6 no
C2 C3 C4 114.28(17) yes
C2 C3 H31 106.5 no
C4 C3 H31 108.9 no
C2 C3 H32 108.7 no
C4 C3 H32 109.4 no
H31 C3 H32 109.0 no
C3 C4 C5 115.59(18) yes
C3 C4 C13 114.18(16) yes
C5 C4 C13 109.86(17) yes
C3 C4 H41 106.0 no
C5 C4 H41 104.1 no
C13 C4 H41 106.1 no
C4 C5 C6 111.22(18) yes
C4 C5 C22 112.92(18) yes
C6 C5 C22 103.96(19) yes
C4 C5 H51 110.2 no
C6 C5 H51 109.2 no
C22 C5 H51 109.1 no
C5 C6 C7 112.63(18) yes
C5 C6 C26 104.41(18) yes
C7 C6 C26 111.91(19) yes
C5 C6 H61 111.2 no
C7 C6 H61 109.1 no
C26 C6 H61 107.4 no
C6 C7 C8 114.42(18) yes
C6 C7 C12 107.09(16) yes
C8 C7 C12 112.71(18) yes
C6 C7 H71 108.0 no
C8 C7 H71 107.8 no
C12 C7 H71 106.4 no
C7 C8 C9 108.90(18) yes
C7 C8 H81 110.4 no
C9 C8 H81 108.1 no
C7 C8 H82 111.6 no
C9 C8 H82 109.3 no
H81 C8 H82 108.4 no
C8 C9 C10 113.15(18) yes
C8 C9 C28 112.0(2) yes
C10 C9 C28 104.2(2) yes
C8 C9 H91 110.0 no
C10 C9 H91 108.7 no
C28 C9 H91 108.6 no
C9 C10 C11 113.38(18) yes
C9 C10 C32 104.71(18) yes
C11 C10 C32 112.38(19) yes
C9 C10 H101 109.1 no
C11 C10 H101 110.0 no
C32 C10 H101 106.9 no
C10 C11 C12 109.12(17) yes
C10 C11 H111 109.4 no
C12 C11 H111 109.5 no
C10 C11 H112 108.7 no
C12 C11 H112 111.2 no
H111 C11 H112 108.9 no
C7 C12 C11 115.63(17) yes
C7 C12 C13 117.27(18) yes
C11 C12 C13 127.08(18) yes
C4 C13 C12 116.77(17) yes
C4 C13 C14 118.85(17) yes
C12 C13 C14 124.38(18) yes
C1 C14 C13 108.37(16) yes
C1 C14 C15 113.01(17) yes
C13 C14 C15 112.70(17) yes
C1 C14 H141 107.5 no
C13 C14 H141 106.8 no
C15 C14 H141 108.2 no
C14 C15 H151 109.3 no
C14 C15 H152 110.8 no
H151 C15 H152 111.0 no
C14 C15 H153 108.8 no
H151 C15 H153 108.7 no
H152 C15 H153 108.2 no
C1 C16 N18 108.91(18) yes
C1 C16 O17 127.3(2) yes
N18 C16 O17 123.8(2) yes
N18 C19 H191 108.0 no
N18 C19 H192 109.1 no
H191 C19 H192 110.9 no
N18 C19 H193 106.3 no
H191 C19 H193 111.8 no
H192 C19 H193 110.6 no
C2 C20 N18 107.50(18) yes
C2 C20 O21 128.3(2) yes
N18 C20 O21 124.2(2) yes
C5 C22 N24 108.5(2) yes
C5 C22 O23 128.3(3) yes
N24 C22 O23 123.2(3) yes
N24 C25 H251 111.4 no
N24 C25 H252 110.8 no
H251 C25 H252 110.1 no
N24 C25 H253 113.3 no
H251 C25 H253 105.7 no
H252 C25 H253 105.3 no
C6 C26 N24 108.3(2) yes
C6 C26 O27 128.9(2) yes
N24 C26 O27 122.8(2) yes
C9 C28 N30 109.1(2) yes
C9 C28 O29 127.5(3) yes
N30 C28 O29 123.4(3) yes
N30 C31 H311 107.2 no
N30 C31 H312 107.0 no
H311 C31 H312 108.7 no
N30 C31 H313 111.7 no
H311 C31 H313 111.5 no
H312 C31 H313 110.6 no
C10 C32 N30 108.7(2) yes
C10 C32 O33 127.3(2) yes
N30 C32 O33 124.0(2) yes
Cl51 C50 Cl52 108.7(3) yes
Cl51 C50 Cl53 108.0(3) yes
Cl52 C50 Cl53 110.2(3) yes
Cl51 C50 H501 113.6 no
Cl52 C50 H501 102.1 no
Cl53 C50 H501 114.1 no
Cl54 C51 Cl55 98.4(11) yes
Cl54 C51 Cl56 96.9(12) yes
Cl55 C51 Cl56 114.3(15) yes
Cl54 C51 H511 114.9 no
Cl55 C51 H511 113.6 no
Cl56 C51 H511 116.2 no

loop_
_geom_bond_atom_site_label_1
_geom_bond_atom_site_label_2
_geom_bond_distance
_geom_bond_publ_flag
Cl51 C50 1.763(6) yes
Cl52 C50 1.750(6) yes
Cl53 C50 1.732(6) yes
Cl54 C51 1.769(19) yes
Cl55 C51 1.734(19) yes
Cl56 C51 1.72(2) yes
O17 C16 1.206(3) yes
O21 C20 1.202(3) yes
O23 C22 1.213(3) yes
O27 C26 1.219(3) yes
O29 C28 1.220(3) yes
O33 C32 1.217(3) yes
N18 C16 1.368(3) yes
N18 C19 1.462(3) yes
N18 C20 1.392(3) yes
N24 C22 1.375(4) yes
N24 C25 1.464(4) yes
N24 C26 1.384(3) yes
N30 C28 1.374(4) yes
N30 C31 1.462(3) yes
N30 C32 1.379(3) yes
C1 C2 1.535(3) yes
C1 C14 1.543(3) yes
C1 C16 1.517(3) yes
C1 H11 0.993 no
C2 C3 1.538(3) yes
C2 C20 1.514(3) yes
C2 H21 1.000 no
C3 C4 1.536(3) yes
C3 H31 0.986 no
C3 H32 0.972 no
C4 C5 1.561(3) yes
C4 C13 1.520(3) yes
C4 H41 1.000 no
C5 C6 1.545(3) yes
C5 C22 1.510(3) yes
C5 H51 0.978 no
C6 C7 1.548(3) yes
C6 C26 1.513(3) yes
C6 H61 1.005 no
C7 C8 1.529(3) yes
C7 C12 1.518(3) yes
C7 H71 0.999 no
C8 C9 1.535(3) yes
C8 H81 0.993 no
C8 H82 1.003 no
C9 C10 1.546(3) yes
C9 C28 1.512(4) yes
C9 H91 0.996 no
C10 C11 1.542(3) yes
C10 C32 1.510(3) yes
C10 H101 0.942 no
C11 C12 1.509(3) yes
C11 H111 0.963 no
C11 H112 1.003 no
C12 C13 1.337(3) yes
C13 C14 1.515(3) yes
C14 C15 1.532(3) yes
C14 H141 0.972 no
C15 H151 0.979 no
C15 H152 0.989 no
C15 H153 0.965 no
C19 H191 0.993 no
C19 H192 0.973 no
C19 H193 0.993 no
C25 H251 0.951 no
C25 H252 0.985 no
C25 H253 0.944 no
C31 H311 0.966 no
C31 H312 0.963 no
C31 H313 0.977 no
C50 H501 0.984 no
C51 H511 1.000 no

loop_
_geom_contact_atom_site_label_1
_geom_contact_atom_site_label_2
_geom_contact_distance
_geom_contact_site_symmetry_2
_geom_contact_publ_flag
CL52 O21 3.097(2) 1_545 no
CL53 O17 3.381(3) 3_565 no
CL53 O29 3.558(3) 3_564 no
CL53 C5 3.570(3) 2_545 no
CL54 O33 2.99(1) 2_445 no
CL54 C32 3.56(1) 2_445 no
CL54 C10 3.583(9) 2_445 no
CL55 C22 3.37(1) 2_545 no
CL55 O23 3.48(1) 2_545 no
CL55 O21 3.51(1) 1_545 no
CL56 O17 3.32(1) 3_565 no
CL56 N30 3.40(1) . no
CL56 C28 3.42(1) . no
CL56 O27 3.57(1) . no
O17 C6 3.271(4) 4_564 no
O17 C31 3.318(4) 3_564 no
O21 C7 3.480(3) 3_574 no
O23 N30 3.095(3) 4_464 no
O23 C32 3.128(4) 4_464 no
O23 C28 3.140(4) 4_464 no
O23 C9 3.193(3) 4_464 no
O23 C10 3.193(4) 4_464 no
O27 C50 3.223(5) . no
O27 C15 3.386(3) 2_445 no
O27 C19 3.432(4) 4_465 no
O27 C51 3.55(2) . no
O29 C50 3.581(6) 3_565 no
O33 C4 3.476(3) 2_545 no
O33 C5 3.478(3) 2_545 no
C19 C25 3.558(4) 2 no

loop_
_geom_torsion_atom_site_label_1
_geom_torsion_atom_site_label_2
_geom_torsion_atom_site_label_3
_geom_torsion_atom_site_label_4
_geom_torsion
_geom_torsion_publ_flag
O17 C16 N18 C19 -0.4(4) no
O17 C16 N18 C20 179.8(3) no
O17 C16 C1 C2 -170.6(3) no
O17 C16 C1 C14 65.9(3) no
O21 C20 N18 C16 173.1(3) no
O21 C20 N18 C19 -6.8(4) no
O21 C20 C2 C1 -166.3(3) no
O21 C20 C2 C3 -39.7(4) no
O23 C22 N24 C25 3.7(4) no
O23 C22 N24 C26 -172.7(3) no
O23 C22 C5 C4 -69.9(3) no
O23 C22 C5 C6 169.4(3) no
O27 C26 N24 C22 177.1(3) no
O27 C26 N24 C25 0.6(4) no
O27 C26 C6 C5 175.1(3) no
O27 C26 C6 C7 53.0(4) no
O29 C28 N30 C31 -4.6(4) no
O29 C28 N30 C32 178.3(3) no
O29 C28 C9 C8 -55.5(4) no
O29 C28 C9 C10 -178.1(3) no
O33 C32 N30 C28 -179.9(3) no
O33 C32 N30 C31 3.0(4) no
O33 C32 C10 C9 -179.5(3) no
O33 C32 C10 C11 57.0(3) no
N18 C16 C1 C2 11.7(3) no
N18 C16 C1 C14 -111.7(2) no
N18 C20 C2 C1 15.0(3) no
N18 C20 C2 C3 141.7(2) no
N24 C22 C5 C4 108.1(2) no
N24 C22 C5 C6 -12.5(3) no
N24 C26 C6 C5 -6.6(3) no
N24 C26 C6 C7 -128.7(2) no
N30 C28 C9 C8 123.5(2) no
N30 C28 C9 C10 0.9(3) no
N30 C32 C10 C9 0.4(3) no
N30 C32 C10 C11 -123.1(2) no
C1 C2 C3 C4 -29.6(3) no
C1 C14 C13 C4 -42.2(2) no
C1 C14 C13 C12 137.0(2) no
C1 C16 N18 C19 177.4(2) no
C1 C16 N18 C20 -2.5(3) no
C2 C1 C14 C13 55.9(2) no
C2 C1 C14 C15 -69.8(3) no
C2 C3 C4 C5 -85.5(3) no
C2 C3 C4 C13 43.4(3) no
C2 C20 N18 C16 -8.2(3) no
C2 C20 N18 C19 172.0(2) no
C3 C2 C1 C14 -20.6(3) no
C3 C2 C1 C16 -141.3(2) no
C3 C4 C5 C6 172.7(2) no
C3 C4 C5 C22 56.3(3) no
C3 C4 C13 C12 174.7(2) no
C3 C4 C13 C14 -6.1(3) no
C4 C3 C2 C20 -150.3(2) no
C4 C5 C6 C7 11.1(3) no
C4 C5 C6 C26 -110.6(2) no
C4 C13 C12 C7 5.6(3) no
C4 C13 C12 C11 -176.3(2) no
C4 C13 C14 C15 83.6(3) no
C5 C4 C13 C12 -53.6(3) no
C5 C4 C13 C14 125.6(2) no
C5 C6 C7 C8 178.1(2) no
C5 C6 C7 C12 -56.2(3) no
C5 C22 N24 C25 -174.5(3) no
C5 C22 N24 C26 9.1(3) no
C6 C5 C4 C13 41.7(3) no
C6 C7 C8 C9 176.8(2) no
C6 C7 C12 C11 -128.9(2) no
C6 C7 C12 C13 49.4(3) no
C6 C26 N24 C22 -1.4(3) no
C6 C26 N24 C25 -177.8(3) no
C7 C6 C5 C22 132.9(2) no
C7 C8 C9 C10 -52.7(3) no
C7 C8 C9 C28 -170.0(2) no
C7 C12 C11 C10 -50.2(3) no
C7 C12 C13 C14 -173.6(2) no
C8 C7 C6 C26 -64.6(3) no
C8 C7 C12 C11 -2.2(3) no
C8 C7 C12 C13 176.1(2) no
C8 C9 C10 C11 0.3(3) no
C8 C9 C10 C32 -122.6(2) no
C9 C8 C7 C12 54.1(3) no
C9 C10 C11 C12 50.7(2) no
C9 C28 N30 C31 176.4(2) no
C9 C28 N30 C32 -0.7(3) no
C10 C11 C12 C13 131.6(2) no
C10 C32 N30 C28 0.1(3) no
C10 C32 N30 C31 -177.0(2) no
C11 C10 C9 C28 122.1(2) no
C11 C12 C13 C14 4.5(4) no
C12 C7 C6 C26 61.1(2) no
C12 C11 C10 C32 169.2(2) no
C12 C13 C14 C15 -97.2(3) no
C13 C4 C5 C22 -74.7(3) no
C13 C14 C1 C16 172.6(2) no
C14 C1 C2 C20 105.0(2) no
C15 C14 C1 C16 46.9(3) no
C16 C1 C2 C20 -15.7(2) no
C22 C5 C6 C26 11.2(2) no
C28 C9 C10 C32 -0.7(2) no
